data_1525818
loop_
_publ_author_name
'Cordier, S.'
'Perrin, C.'
'Hernandez, O.'

_publ_section_title
;
 Syntheses and crystal structures of the first bromofluorides in niobium
 cluster chemistry: Nb6 Br8 F7 and Na2 Nb F6 - (Nb6 Br4 F11)
;
_journal_name_full 'Journal of Solid State Chemistry'
_journal_page_first 327
_journal_page_last 333
_journal_volume 158
_journal_year 2001
_chemical_formula_sum 'Br8.322 F6.678 Nb6'
_chemical_name_systematic 'Nb6 Br8.322 F6.678'
_space_group_IT_number 167
_symmetry_space_group_name_Hall '-R 3 2"c'
_symmetry_space_group_name_H-M 'R -3 c :H'
_cell_angle_alpha 90
_cell_angle_beta 90
_cell_angle_gamma 120
_cell_formula_units_Z 6
_cell_length_a 9.6373
_cell_length_b 9.6373
_cell_length_c 35.415
_cell_volume 2848.581
_citation_journal_id_ASTM JSSCBI
_cod_data_source_file Cordier_JSSCBI_2001_1563.cif
_cod_data_source_block Br8.322F6.678Nb6
_cod_database_code 1525818

loop_
_symmetry_equiv_pos_as_xyz
x,y,z
-y,x-y,z
-x+y,-x,z
y,x,-z+1/2
-x,-x+y,-z+1/2
x-y,-y,-z+1/2
-x,-y,-z
y,-x+y,-z
x-y,x,-z
-y,-x,z-1/2
x,x-y,z-1/2
-x+y,y,z-1/2
x+2/3,y+1/3,z+1/3
-y+2/3,x-y+1/3,z+1/3
-x+y+2/3,-x+1/3,z+1/3
y+2/3,x+1/3,-z+5/6
-x+2/3,-x+y+1/3,-z+5/6
x-y+2/3,-y+1/3,-z+5/6
-x+2/3,-y+1/3,-z+1/3
y+2/3,-x+y+1/3,-z+1/3
x-y+2/3,x+1/3,-z+1/3
-y+2/3,-x+1/3,z-1/6
x+2/3,x-y+1/3,z-1/6
-x+y+2/3,y+1/3,z-1/6
x+1/3,y+2/3,z+2/3
-y+1/3,x-y+2/3,z+2/3
-x+y+1/3,-x+2/3,z+2/3
y+1/3,x+2/3,-z+7/6
-x+1/3,-x+y+2/3,-z+7/6
x-y+1/3,-y+2/3,-z+7/6
-x+1/3,-y+2/3,-z+2/3
y+1/3,-x+y+2/3,-z+2/3
x-y+1/3,x+2/3,-z+2/3
-y+1/3,-x+2/3,z+1/6
x+1/3,x-y+2/3,z+1/6
-x+y+1/3,y+2/3,z+1/6

loop_
_atom_site_label
_atom_site_type_symbol
_atom_site_fract_x
_atom_site_fract_y
_atom_site_fract_z
_atom_site_occupancy
_atom_site_U_iso_or_equiv
Br1 Br-1 0 0.7561 0.75 1 0.0
F1 F-1 0.664 0.871 -0.0013 0.113 0.0
F2 F-1 0.8198 0.8523 0.0697 1 0.0
Nb1 Nb+2 0.84849 0.03379 0.03399 1 0.0
Br2 Br-1 0.5808 0.85407 0.0004 0.887 0.0
